data_7224836
loop_
_publ_author_name
'Jiang, Yan-Hong'
'Xiao, Man'
'Yan, Chao Guo'

_publ_section_title
;
 Convenient synthesis of functionalized pyrrolo[3,4-b]pyridines and
 pyrrolo[3,4-b]quinolines via three-component reactions
;
_journal_name_full 'RSC Adv.'
_journal_paper_doi 10.1039/C6RA03165J
_journal_year 2016
_chemical_formula_moiety 'C25 H22 N2 O3'
_chemical_formula_sum 'C25 H22 N2 O3'
_chemical_formula_weight 398.45
_chemical_name_systematic
; 
 ? 
;
_space_group_IT_number 61
_symmetry_cell_setting orthorhombic
_symmetry_space_group_name_Hall '-P 2ac 2ab'
_symmetry_space_group_name_H-M 'P b c a'
_atom_sites_solution_hydrogens geom
_atom_sites_solution_primary direct
_atom_sites_solution_secondary difmap
_audit_block_doi 10.5517/cc1kq6t9
_audit_creation_method SHELXL-97
_audit_update_record
;
2016-02-02 deposited with the CCDC.
2016-04-04 downloaded from the CCDC.
;
_cell_angle_alpha 90.00
_cell_angle_beta 90.00
_cell_angle_gamma 90.00
_cell_formula_units_Z 8
_cell_length_a 18.3822(14)
_cell_length_b 10.3349(9)
_cell_length_c 21.4316(18)
_cell_measurement_reflns_used 9946
_cell_measurement_temperature 296(2)
_cell_measurement_theta_max 27.33
_cell_measurement_theta_min 2.45
_cell_volume 4071.5(6)
_computing_cell_refinement 'Bruker SMART'
_computing_data_collection 'Bruker SMART'
_computing_data_reduction 'Bruker SAINT'
_computing_molecular_graphics 'Bruker SHELXTL'
_computing_publication_material 'Bruker SHELXTL'
_computing_structure_refinement 'SHELXL-97 (Sheldrick, 2008)'
_computing_structure_solution 'SHELXS-97 (Sheldrick, 2008)'
_diffrn_ambient_temperature 296(2)
_diffrn_measured_fraction_theta_full 0.996
_diffrn_measured_fraction_theta_max 0.996
_diffrn_measurement_device_type 'CCD area detector'
_diffrn_measurement_method 'phi and omega scans'
_diffrn_radiation_monochromator graphite
_diffrn_radiation_source 'fine-focus sealed tube'
_diffrn_radiation_type MoK\a
_diffrn_radiation_wavelength 0.71073
_diffrn_reflns_av_R_equivalents 0.0557
_diffrn_reflns_av_sigmaI/netI 0.0416
_diffrn_reflns_limit_h_max 22
_diffrn_reflns_limit_h_min -23
_diffrn_reflns_limit_k_max 13
_diffrn_reflns_limit_k_min -10
_diffrn_reflns_limit_l_max 25
_diffrn_reflns_limit_l_min -27
_diffrn_reflns_number 33724
_diffrn_reflns_theta_full 27.51
_diffrn_reflns_theta_max 27.51
_diffrn_reflns_theta_min 2.20
_exptl_absorpt_coefficient_mu 0.086
_exptl_absorpt_correction_T_max 0.981
_exptl_absorpt_correction_T_min 0.976
_exptl_absorpt_correction_type multi-scan
_exptl_absorpt_process_details sadabs
_exptl_crystal_colour colorless
_exptl_crystal_density_diffrn 1.300
_exptl_crystal_density_method 'not measured'
_exptl_crystal_description block
_exptl_crystal_F_000 1680
_exptl_crystal_size_max 0.28
_exptl_crystal_size_mid 0.24
_exptl_crystal_size_min 0.22
_refine_diff_density_max 0.168
_refine_diff_density_min -0.241
_refine_diff_density_rms 0.048
_refine_ls_extinction_method none
_refine_ls_goodness_of_fit_ref 1.022
_refine_ls_hydrogen_treatment constr
_refine_ls_matrix_type full
_refine_ls_number_parameters 273
_refine_ls_number_reflns 4661
_refine_ls_number_restraints 0
_refine_ls_restrained_S_all 1.022
_refine_ls_R_factor_all 0.0902
_refine_ls_R_factor_gt 0.0540
_refine_ls_shift/su_max 0.000
_refine_ls_shift/su_mean 0.000
_refine_ls_structure_factor_coef Fsqd
_refine_ls_weighting_details 'calc w=1/[\s^2^(Fo^2^)+(0.0681P)^2^+1.0753P] where P=(Fo^2^+2Fc^2^)/3'
_refine_ls_weighting_scheme calc
_refine_ls_wR_factor_gt 0.1267
_refine_ls_wR_factor_ref 0.1438
_reflns_number_gt 3139
_reflns_number_total 4661
_reflns_threshold_expression >2sigma(I)
_cod_data_source_file c6ra03165j2.cif
_cod_data_source_block 3b
_cod_depositor_comments
;
The following automatic conversions were performed:

'_symmetry_cell_setting' value 'Orthorhombic' changed to
'orthorhombic' according to
/usr/data/users/saulius/crontab/automatic-downloads/rss-feeds/RSC/lib/dictionaries/cif_core.dic
dictionary named 'cif_core.dic' version 2.4.2 from 2011-04-26.

Automatic conversion script
Id: cif_fix_values 4268 2015-11-12 08:31:59Z antanas 
;
_cod_original_sg_symbol_Hall '-P 2ac 2ab '
_cod_original_sg_symbol_H-M 'P b c a '
_cod_database_code 7224836

loop_
_symmetry_equiv_pos_as_xyz
'x, y, z'
'-x+1/2, -y, z+1/2'
'-x, y+1/2, -z+1/2'
'x+1/2, -y+1/2, -z'
'-x, -y, -z'
'x-1/2, y, -z-1/2'
'x, -y-1/2, z-1/2'
'-x-1/2, y-1/2, z'

loop_
_atom_site_label
_atom_site_type_symbol
_atom_site_fract_x
_atom_site_fract_y
_atom_site_fract_z
_atom_site_U_iso_or_equiv
_atom_site_adp_type
_atom_site_occupancy
_atom_site_symmetry_multiplicity
_atom_site_calc_flag
_atom_site_refinement_flags
C1 C 0.26564(10) 0.62777(18) 0.09583(9) 0.0506(5) Uani 1 1 d .
H1 H 0.2834 0.6898 0.0683 0.061 Uiso 1 1 calc R
C2 C 0.30496(11) 0.5936(2) 0.14889(10) 0.0594(6) Uani 1 1 d .
H2 H 0.3489 0.6348 0.1570 0.071 Uiso 1 1 calc R
C3 C 0.28045(11) 0.5006(2) 0.18959(9) 0.0551(5) Uani 1 1 d .
C4 C 0.32427(16) 0.4618(3) 0.24683(12) 0.0960(9) Uani 1 1 d .
H4A H 0.2976 0.4839 0.2838 0.144 Uiso 1 1 calc R
H4B H 0.3700 0.5068 0.2467 0.144 Uiso 1 1 calc R
H4C H 0.3329 0.3702 0.2461 0.144 Uiso 1 1 calc R
C5 C 0.21590(12) 0.4395(2) 0.17632(9) 0.0585(5) Uani 1 1 d .
H5 H 0.1990 0.3747 0.2027 0.070 Uiso 1 1 calc R
C6 C 0.17570(10) 0.47294(19) 0.12427(8) 0.0498(5) Uani 1 1 d .
H6 H 0.1320 0.4309 0.1159 0.060 Uiso 1 1 calc R
C7 C 0.20033(9) 0.56839(16) 0.08493(7) 0.0358(4) Uani 1 1 d .
C8 C 0.20271(13) 0.2392(2) -0.11520(12) 0.0760(7) Uani 1 1 d .
H8A H 0.2504 0.2544 -0.1320 0.114 Uiso 1 1 calc R
H8B H 0.1707 0.2120 -0.1481 0.114 Uiso 1 1 calc R
H8C H 0.2052 0.1730 -0.0839 0.114 Uiso 1 1 calc R
C9 C 0.20341(10) 0.41425(17) -0.03427(8) 0.0422(4) Uani 1 1 d .
C10 C 0.15114(8) 0.52202(15) -0.01861(7) 0.0340(4) Uani 1 1 d .
C11 C 0.09907(9) 0.52680(15) -0.06200(7) 0.0350(4) Uani 1 1 d .
C12 C 0.11053(10) 0.41822(17) -0.10524(8) 0.0414(4) Uani 1 1 d .
C13 C 0.09790(12) 0.81180(19) -0.12264(9) 0.0564(5) Uani 1 1 d .
H13 H 0.1272 0.8269 -0.0880 0.068 Uiso 1 1 calc R
C14 C 0.10477(17) 0.8891(2) -0.17540(12) 0.0866(9) Uani 1 1 d .
H14 H 0.1389 0.9555 -0.1758 0.104 Uiso 1 1 calc R
C15 C 0.0622(2) 0.8688(3) -0.22653(12) 0.0920(10) Uani 1 1 d .
H15 H 0.0669 0.9213 -0.2615 0.110 Uiso 1 1 calc R
C16 C 0.01250(15) 0.7708(3) -0.22584(10) 0.0891(9) Uani 1 1 d .
H16 H -0.0169 0.7567 -0.2605 0.107 Uiso 1 1 calc R
C17 C 0.00567(11) 0.6926(3) -0.17400(9) 0.0657(6) Uani 1 1 d .
H17 H -0.0278 0.6251 -0.1743 0.079 Uiso 1 1 calc R
C18 C 0.04781(9) 0.71307(16) -0.12166(7) 0.0384(4) Uani 1 1 d .
C19 C 0.04035(9) 0.62593(15) -0.06428(7) 0.0353(4) Uani 1 1 d .
H19 H -0.0067 0.5815 -0.0663 0.042 Uiso 1 1 calc R
C20 C -0.01900(9) 0.78438(16) 0.00936(8) 0.0419(4) Uani 1 1 d .
C21 C 0.04391(8) 0.70220(15) -0.00372(7) 0.0340(4) Uani 1 1 d .
C22 C 0.09906(8) 0.69374(15) 0.03840(7) 0.0350(4) Uani 1 1 d .
C23 C 0.10248(11) 0.77905(18) 0.09528(8) 0.0481(5) Uani 1 1 d .
H23A H 0.1529 0.7994 0.1045 0.058 Uiso 1 1 calc R
H23B H 0.0825 0.7330 0.1308 0.058 Uiso 1 1 calc R
C24 C 0.06036(12) 0.90350(19) 0.08549(10) 0.0569(5) Uani 1 1 d .
H24A H 0.0586 0.9516 0.1243 0.068 Uiso 1 1 calc R
H24B H 0.0851 0.9564 0.0547 0.068 Uiso 1 1 calc R
C25 C -0.01585(11) 0.87604(19) 0.06370(10) 0.0544(5) Uani 1 1 d .
H25A H -0.0434 0.8397 0.0981 0.065 Uiso 1 1 calc R
H25B H -0.0388 0.9569 0.0519 0.065 Uiso 1 1 calc R
N1 N 0.15599(7) 0.60402(13) 0.03149(6) 0.0368(3) Uani 1 1 d .
N2 N 0.17523(9) 0.35766(14) -0.08755(7) 0.0482(4) Uani 1 1 d .
O1 O 0.25847(7) 0.38265(14) -0.00849(7) 0.0610(4) Uani 1 1 d .
O2 O 0.07189(8) 0.38268(13) -0.14773(6) 0.0580(4) Uani 1 1 d .
O3 O -0.07423(7) 0.77507(13) -0.02233(6) 0.0582(4) Uani 1 1 d .

loop_
_atom_site_aniso_label
_atom_site_aniso_U_11
_atom_site_aniso_U_22
_atom_site_aniso_U_33
_atom_site_aniso_U_23
_atom_site_aniso_U_13
_atom_site_aniso_U_12
C1 0.0489(11) 0.0440(10) 0.0588(13) 0.0052(9) -0.0130(9) -0.0063(8)
C2 0.0495(11) 0.0546(12) 0.0742(14) -0.0068(11) -0.0297(10) 0.0005(9)
C3 0.0652(12) 0.0579(12) 0.0423(11) -0.0107(9) -0.0225(9) 0.0190(10)
C4 0.110(2) 0.114(2) 0.0636(15) -0.0042(15) -0.0465(15) 0.0306(18)
C5 0.0699(13) 0.0659(13) 0.0397(10) 0.0127(10) -0.0078(9) 0.0035(11)
C6 0.0450(10) 0.0612(12) 0.0433(10) 0.0078(9) -0.0071(8) -0.0090(9)
C7 0.0378(9) 0.0373(9) 0.0322(8) -0.0017(7) -0.0079(6) 0.0039(7)
C8 0.0801(16) 0.0643(14) 0.0835(17) -0.0318(13) 0.0024(13) 0.0163(12)
C9 0.0461(11) 0.0418(10) 0.0389(10) 0.0025(8) 0.0025(8) 0.0032(8)
C10 0.0397(9) 0.0323(8) 0.0300(8) 0.0036(6) -0.0007(7) -0.0002(7)
C11 0.0409(9) 0.0337(9) 0.0304(8) 0.0056(7) -0.0022(7) -0.0043(7)
C12 0.0524(11) 0.0397(9) 0.0321(9) 0.0017(7) 0.0013(7) -0.0071(8)
C13 0.0796(14) 0.0466(11) 0.0431(11) 0.0058(9) 0.0076(9) -0.0093(10)
C14 0.147(3) 0.0490(13) 0.0640(16) 0.0099(12) 0.0350(16) -0.0132(14)
C15 0.149(3) 0.0780(18) 0.0487(15) 0.0328(13) 0.0274(16) 0.0369(18)
C16 0.0859(18) 0.142(3) 0.0387(12) 0.0297(15) -0.0063(11) 0.0317(19)
C17 0.0531(12) 0.1041(17) 0.0399(11) 0.0151(11) -0.0079(9) 0.0009(12)
C18 0.0390(9) 0.0447(9) 0.0315(8) 0.0083(7) 0.0005(7) 0.0096(7)
C19 0.0333(8) 0.0401(9) 0.0325(8) 0.0061(7) -0.0049(6) -0.0042(7)
C20 0.0414(10) 0.0402(10) 0.0442(10) 0.0127(8) 0.0033(8) 0.0028(8)
C21 0.0359(9) 0.0345(8) 0.0316(8) 0.0075(7) 0.0005(6) -0.0004(7)
C22 0.0395(9) 0.0339(9) 0.0318(8) 0.0039(7) 0.0005(7) 0.0012(7)
C23 0.0598(12) 0.0458(10) 0.0387(10) -0.0064(8) -0.0073(8) 0.0079(9)
C24 0.0694(14) 0.0452(11) 0.0561(12) -0.0079(9) -0.0023(10) 0.0073(10)
C25 0.0580(12) 0.0463(11) 0.0588(12) 0.0022(9) 0.0077(9) 0.0136(9)
N1 0.0391(8) 0.0393(8) 0.0319(7) -0.0003(6) -0.0092(6) 0.0048(6)
N2 0.0591(10) 0.0428(8) 0.0427(9) -0.0082(7) 0.0012(7) 0.0058(7)
O1 0.0545(9) 0.0646(9) 0.0640(9) -0.0082(7) -0.0092(7) 0.0230(7)
O2 0.0740(9) 0.0588(8) 0.0412(7) -0.0104(6) -0.0107(7) -0.0103(7)
O3 0.0407(7) 0.0664(9) 0.0674(9) 0.0050(7) -0.0065(6) 0.0108(7)

loop_
_atom_type_symbol
_atom_type_description
_atom_type_scat_dispersion_real
_atom_type_scat_dispersion_imag
_atom_type_scat_source
C C 0.0033 0.0016 'International Tables Vol C Tables 4.2.6.8 and 6.1.1.4'
H H 0.0000 0.0000 'International Tables Vol C Tables 4.2.6.8 and 6.1.1.4'
N N 0.0061 0.0033 'International Tables Vol C Tables 4.2.6.8 and 6.1.1.4'
O O 0.0106 0.0060 'International Tables Vol C Tables 4.2.6.8 and 6.1.1.4'

loop_
_geom_angle_atom_site_label_1
_geom_angle_atom_site_label_2
_geom_angle_atom_site_label_3
_geom_angle
C7 C1 C2 118.73(18)
C7 C1 H1 120.6
C2 C1 H1 120.6
C3 C2 C1 121.71(18)
C3 C2 H2 119.1
C1 C2 H2 119.1
C2 C3 C5 118.25(17)
C2 C3 C4 121.5(2)
C5 C3 C4 120.2(2)
C3 C4 H4A 109.5
C3 C4 H4B 109.5
H4A C4 H4B 109.5
C3 C4 H4C 109.5
H4A C4 H4C 109.5
H4B C4 H4C 109.5
C3 C5 C6 120.92(19)
C3 C5 H5 119.5
C6 C5 H5 119.5
C7 C6 C5 119.90(17)
C7 C6 H6 120.0
C5 C6 H6 120.0
C1 C7 C6 120.42(15)
C1 C7 N1 120.86(15)
C6 C7 N1 118.72(14)
N2 C8 H8A 109.5
N2 C8 H8B 109.5
H8A C8 H8B 109.5
N2 C8 H8C 109.5
H8A C8 H8C 109.5
H8B C8 H8C 109.5
O1 C9 N2 125.56(17)
O1 C9 C10 129.53(17)
N2 C9 C10 104.90(14)
C11 C10 N1 124.70(15)
C11 C10 C9 109.20(14)
N1 C10 C9 126.10(14)
C10 C11 C12 107.93(15)
C10 C11 C19 124.60(15)
C12 C11 C19 127.47(14)
O2 C12 N2 124.57(17)
O2 C12 C11 128.37(17)
N2 C12 C11 107.04(14)
C18 C13 C14 120.0(2)
C18 C13 H13 120.0
C14 C13 H13 120.0
C15 C14 C13 120.9(2)
C15 C14 H14 119.6
C13 C14 H14 119.6
C14 C15 C16 119.3(2)
C14 C15 H15 120.3
C16 C15 H15 120.3
C15 C16 C17 120.3(2)
C15 C16 H16 119.8
C17 C16 H16 119.8
C18 C17 C16 120.9(2)
C18 C17 H17 119.5
C16 C17 H17 119.5
C13 C18 C17 118.53(17)
C13 C18 C19 120.61(15)
C17 C18 C19 120.84(17)
C11 C19 C21 107.32(12)
C11 C19 C18 111.48(13)
C21 C19 C18 112.15(13)
C11 C19 H19 108.6
C21 C19 H19 108.6
C18 C19 H19 108.6
O3 C20 C21 120.24(17)
O3 C20 C25 120.74(16)
C21 C20 C25 118.97(16)
C22 C21 C20 119.99(15)
C22 C21 C19 124.43(14)
C20 C21 C19 115.53(14)
C21 C22 N1 121.83(14)
C21 C22 C23 122.04(15)
N1 C22 C23 116.12(14)
C22 C23 C24 111.32(15)
C22 C23 H23A 109.4
C24 C23 H23A 109.4
C22 C23 H23B 109.4
C24 C23 H23B 109.4
H23A C23 H23B 108.0
C25 C24 C23 111.02(17)
C25 C24 H24A 109.4
C23 C24 H24A 109.4
C25 C24 H24B 109.4
C23 C24 H24B 109.4
H24A C24 H24B 108.0
C20 C25 C24 113.31(16)
C20 C25 H25A 108.9
C24 C25 H25A 108.9
C20 C25 H25B 108.9
C24 C25 H25B 108.9
H25A C25 H25B 107.7
C10 N1 C22 116.21(13)
C10 N1 C7 119.81(13)
C22 N1 C7 120.11(13)
C9 N2 C12 110.70(14)
C9 N2 C8 124.29(17)
C12 N2 C8 124.32(16)

loop_
_geom_bond_atom_site_label_1
_geom_bond_atom_site_label_2
_geom_bond_distance
C1 C7 1.368(2)
C1 C2 1.393(3)
C1 H1 0.9300
C2 C3 1.374(3)
C2 H2 0.9300
C3 C5 1.374(3)
C3 C4 1.521(3)
C4 H4A 0.9600
C4 H4B 0.9600
C4 H4C 0.9600
C5 C6 1.382(2)
C5 H5 0.9300
C6 C7 1.374(2)
C6 H6 0.9300
C7 N1 1.453(2)
C8 N2 1.451(2)
C8 H8A 0.9600
C8 H8B 0.9600
C8 H8C 0.9600
C9 O1 1.198(2)
C9 N2 1.384(2)
C9 C10 1.509(2)
C10 C11 1.335(2)
C10 N1 1.371(2)
C11 C12 1.470(2)
C11 C19 1.489(2)
C12 O2 1.212(2)
C12 N2 1.396(2)
C13 C18 1.375(3)
C13 C14 1.390(3)
C13 H13 0.9300
C14 C15 1.363(4)
C14 H14 0.9300
C15 C16 1.364(4)
C15 H15 0.9300
C16 C17 1.380(3)
C16 H16 0.9300
C17 C18 1.380(2)
C17 H17 0.9300
C18 C19 1.530(2)
C19 C21 1.520(2)
C19 H19 0.9800
C20 O3 1.225(2)
C20 C21 1.462(2)
C20 C25 1.502(3)
C21 C22 1.360(2)
C22 N1 1.406(2)
C22 C23 1.506(2)
C23 C24 1.516(3)
C23 H23A 0.9700
C23 H23B 0.9700
C24 C25 1.504(3)
C24 H24A 0.9700
C24 H24B 0.9700
C25 H25A 0.9700
C25 H25B 0.9700
